data_7715982
loop_
_publ_author_name
'Uttendorfer, Maria K.'
'Hierlmeier, Gabriele'
'Bal&#xe1;zs, G&#xe1;bor'
'Wolf, Robert'

_publ_section_title
;
 Access to 1,2,3-triphospholide ligands by reduction of
 di-<i>tert</i>-butyldiphosphatetrahedrane.
;
_journal_issue 24
_journal_name_full 'Dalton transactions (Cambridge, England : 2003)'
_journal_page_first 10113
_journal_page_last 10119
_journal_paper_doi 10.1039/d4dt01067a
_journal_volume 53
_journal_year 2024
_chemical_formula_moiety 'C10 H18 P3, C16 H32 Li O8, 0.5(C4 H8 O), 0.5[C4H8O]'
_chemical_formula_sum 'C30 H58 Li O9 P3'
_chemical_formula_weight 662.61
_chemical_name_systematic '[Li([12]crown-4)2][1,2,3-P3C2tBu2].(C4H8O)'
_space_group_crystal_system orthorhombic
_space_group_IT_number 61
_space_group_name_Hall '-P 2ac 2ab'
_space_group_name_H-M_alt 'P b c a'
_atom_sites_solution_hydrogens geom
_atom_sites_solution_primary dual
_audit_creation_date 2024-04-04
_audit_creation_method
;
Olex2 1.5-alpha
(compiled 2024.02.16 svn.r378c4104 for OlexSys, GUI svn.r6928)
;
_audit_update_record
;
2024-04-05 deposited with the CCDC.	2024-05-08 downloaded from the CCDC.
;
_cell_angle_alpha 90
_cell_angle_beta 90
_cell_angle_gamma 90
_cell_formula_units_Z 16
_cell_length_a 37.25924(16)
_cell_length_b 12.33778(5)
_cell_length_c 31.13083(16)
_cell_measurement_reflns_used 103390
_cell_measurement_temperature 123.00(10)
_cell_measurement_theta_max 71.5230
_cell_measurement_theta_min 2.3540
_cell_volume 14310.73(11)
_computing_cell_refinement 'CrysAlisPro 1.171.41.91a (Rigaku OD, 2020)'
_computing_data_collection 'CrysAlisPro 1.171.41.91a (Rigaku OD, 2020)'
_computing_data_reduction 'CrysAlisPro 1.171.41.91a (Rigaku OD, 2020)'
_computing_molecular_graphics 'Olex2 1.5-alpha (Dolomanov et al., 2009)'
_computing_publication_material 'Olex2 1.5-alpha (Dolomanov et al., 2009)'
_computing_structure_refinement 'SHELXL 2016/6 (Sheldrick, 2015)'
_computing_structure_solution 'SHELXT  (Sheldrick, 2015)'
_diffrn_ambient_environment N~2~
_diffrn_ambient_temperature 123.00(10)
_diffrn_detector 'Hybrid Pixel Array Detector'
_diffrn_detector_area_resol_mean 10.0000
_diffrn_detector_type 'HyPix-Arc 150'
_diffrn_measured_fraction_theta_full 1.000
_diffrn_measured_fraction_theta_max 0.989
_diffrn_measurement_details
;
List of Runs (angles in degrees, time in seconds):

  # Type    Start    End  Width  t~exp~   \w     \q     \k     \f   Frames
#--------------------------------------------------------------------------
  1  \w     67.00 110.00   0.50    0.35    --   60.44  30.00   0.00   86
  2  \w     78.00 124.00   0.50    0.35    --   74.67  30.00-120.00   92
  3  \w     80.00 124.00   0.50    0.35    --   74.67  30.00   0.00   88
  4  \w     62.00 105.00   0.50    0.35    --   60.44  30.00  60.00   86
  5  \w     62.00  98.00   0.50    0.35    --   60.44  30.00  90.00   72
  6  \w     75.00 123.00   0.50    0.35    --   73.92  30.00 150.00   96
  7  \w   -111.00 -63.00   0.50    0.35    --  -61.80 -30.00-180.00   96
  8  \w   -120.00 -77.00   0.50    0.35    --  -75.44 -30.00-150.00   86
  9  \w   -108.00 -69.00   0.50    0.35    --  -61.80 -30.00 120.00   78
 10  \w   -124.00 -76.00   0.50    0.35    --  -75.44 -30.00 150.00   96
 11  \w   -101.00 -29.00   0.50    0.35    --  -74.27 116.00  35.00  144
 12  \w   -106.00 -33.00   0.50    0.35    --  -75.44 125.00 120.00  146
 13  \w    -90.00 -29.00   0.50    0.35    --  -74.27 125.00 -30.00  122
 14  \w   -109.00 -34.00   0.50    0.35    --  -61.80 166.00-177.00  150
 15  \w   -123.00 -39.00   0.50    0.35    --  -75.44 166.00-177.00  168
 16  \w    -92.00 -18.00   0.50    0.35    --  -61.80 125.00-180.00  148
 17  \w   -106.00 -30.00   0.50    0.35    --  -75.44 125.00 -60.00  152
 18  \w   -102.00 -30.00   0.50    0.35    --  -75.44 116.00  35.00  144
 19  \w    -88.00 -16.00   0.50    0.35    --  -61.80 116.00  35.00  144
 20  \w   -101.00 -30.00   0.50    0.35    --  -75.44 125.00  60.00  142
 21  \w    -76.00 -30.00   0.50    0.35    --  -75.44 125.00  90.00   92
 22  \w   -106.00 -80.00   0.50    0.35    --  -75.44 125.00  90.00   52
 23  \w   -120.00 -76.00   0.50    0.35    --  -74.27-125.00  90.00   88
 24  \w   -111.00 -48.00   0.50    0.35    --  -74.27-166.00 160.00  126
 25  \w    -98.00 -48.00   0.50    0.35    --  -61.80-166.00 160.00  100
 26  \w   -119.00 -75.00   0.50    0.35    --  -74.27-125.00 -30.00   88
 27  \w     35.00  85.00   0.50    0.35    --   74.67 -95.00-120.00  100
 28  \w     76.00 105.00   0.50    0.35    --   74.67-125.00-120.00   58
 29  \w     29.00  55.00   0.50    0.35    --   74.67-125.00-120.00   52
 30  \w     15.00  87.00   0.50    0.35    --   60.44-116.00 -52.00  144
 31  \w     28.00 100.00   0.50    0.35    --   73.92-116.00 -52.00  144
 32  \w     29.00 101.00   0.50    0.35    --   74.67-116.00 -52.00  144
 33  \w     34.00  62.00   0.50    0.35    --   73.92 -95.00 -30.00   56
 34  \w     39.00 122.00   0.50    0.35    --   74.67-166.00 160.00  166
 35  \w     39.00 108.00   0.50    0.35    --   60.44-166.00 160.00  138
 36  \w     35.00  77.00   0.50    0.35    --   73.92 -95.00  60.00   84
 37  \w     21.00  71.00   0.50    0.35    --   60.44 -95.00   0.00  100
 38  \w     21.00  71.00   0.50    0.35    --   60.44 -95.00-180.00  100
 39  \w     14.00  47.00   0.50    0.35    --   60.44 -30.00 -90.00   66
 40  \w     11.00  40.00   0.50    0.35    --   60.44 -30.00   0.00   58
 41  \w     52.00 111.00   0.50    0.35    --   73.92 166.00-177.00  118
 42  \w     57.00  82.00   0.50    0.35    --   74.67 166.00-177.00   50
;
_diffrn_measurement_device 'four-circle diffractometer'
_diffrn_measurement_device_type 'XtaLAB Synergy R, DW system, HyPix-Arc 150'
_diffrn_measurement_method '\w scans'
_diffrn_orient_matrix_type 'CrysAlisPro convention (1999,Acta A55,543-557)'
_diffrn_orient_matrix_UB_11 0.0066831000
_diffrn_orient_matrix_UB_12 -0.0179153000
_diffrn_orient_matrix_UB_13 -0.0483152000
_diffrn_orient_matrix_UB_21 0.0408008000
_diffrn_orient_matrix_UB_22 0.0068239000
_diffrn_orient_matrix_UB_23 0.0076892000
_diffrn_orient_matrix_UB_31 0.0012822000
_diffrn_orient_matrix_UB_32 -0.1233420000
_diffrn_orient_matrix_UB_33 0.0074191000
_diffrn_radiation_monochromator mirror
_diffrn_radiation_probe x-ray
_diffrn_radiation_type 'Cu K\a'
_diffrn_radiation_wavelength 1.54184
_diffrn_reflns_av_R_equivalents 0.0529
_diffrn_reflns_av_unetI/netI 0.0188
_diffrn_reflns_Laue_measured_fraction_full 1.000
_diffrn_reflns_Laue_measured_fraction_max 0.989
_diffrn_reflns_limit_h_max 45
_diffrn_reflns_limit_h_min -45
_diffrn_reflns_limit_k_max 10
_diffrn_reflns_limit_k_min -15
_diffrn_reflns_limit_l_max 38
_diffrn_reflns_limit_l_min -38
_diffrn_reflns_number 263626
_diffrn_reflns_point_group_measured_fraction_full 1.000
_diffrn_reflns_point_group_measured_fraction_max 0.989
_diffrn_reflns_theta_full 67.684
_diffrn_reflns_theta_max 71.946
_diffrn_reflns_theta_min 2.372
_diffrn_source 'Rotating-anode X-ray tube'
_diffrn_source_type 'Rigaku (Cu) X-ray Source'
_exptl_absorpt_coefficient_mu 1.914
_exptl_absorpt_correction_T_max 1.000
_exptl_absorpt_correction_T_min 0.294
_exptl_absorpt_correction_type gaussian
_exptl_absorpt_process_details
;
CrysAlisPro 1.171.41.91a (Rigaku Oxford Diffraction, 2020)
Numerical absorption correction based on gaussian integration over
a multifaceted crystal model
Empirical absorption correction using spherical harmonics,
implemented in SCALE3 ABSPACK scaling algorithm.
;
_exptl_crystal_colour 'clear light yellow'
_exptl_crystal_colour_lustre clear
_exptl_crystal_colour_modifier light
_exptl_crystal_colour_primary yellow
_exptl_crystal_density_diffrn 1.230
_exptl_crystal_description block
_exptl_crystal_F_000 5728
_exptl_crystal_recrystallization_method 'Re-crystallisation from solvent: n-hexane/THF'
_exptl_crystal_size_max 0.322
_exptl_crystal_size_mid 0.181
_exptl_crystal_size_min 0.167
_refine_diff_density_max 0.445
_refine_diff_density_min -0.266
_refine_diff_density_rms 0.040
_refine_ls_extinction_method none
_refine_ls_goodness_of_fit_ref 1.042
_refine_ls_hydrogen_treatment constr
_refine_ls_matrix_type full
_refine_ls_number_parameters 851
_refine_ls_number_reflns 13906
_refine_ls_number_restraints 352
_refine_ls_restrained_S_all 1.141
_refine_ls_R_factor_all 0.0461
_refine_ls_R_factor_gt 0.0413
_refine_ls_shift/su_max 0.002
_refine_ls_shift/su_mean 0.000
_refine_ls_structure_factor_coef Fsqd
_refine_ls_weighting_details 'w=1/[\s^2^(Fo^2^)+(0.0594P)^2^+5.3410P] where P=(Fo^2^+2Fc^2^)/3'
_refine_ls_weighting_scheme calc
_refine_ls_wR_factor_gt 0.1143
_refine_ls_wR_factor_ref 0.1178
_reflns_Friedel_coverage 0.000
_reflns_number_gt 12302
_reflns_number_total 13906
_reflns_threshold_expression 'I > 2\s(I)'
_cod_data_source_file d4dt01067a2.cif
_cod_data_source_block mu016_op
_cod_depositor_comments 'Adding full bibliography for 7715982--7715988.cif.'
_cod_original_cell_volume 14310.72(11)
_cod_database_code 7715982
_shelx_shelxl_version_number 2016/6
_chemical_oxdiff_formula C30H48LiO9P3
_shelx_space_group_comment
;
The symmetry employed for this shelxl refinement is uniquely defined
by the following loop, which should always be used as a source of
symmetry information in preference to the above space-group names.
They are only intended as comments.
;
_reflns_odcompleteness_completeness 99.98
_reflns_odcompleteness_iscentric 1
_reflns_odcompleteness_theta 66.97
_olex2_refinement_description
;
1. Fixed Uiso
 At 1.2 times of:
  All C(H,H) groups
 At 1.5 times of:
  All C(H,H,H) groups
2. Restrained distances
 H16A-H18A = H18A-H20C
 2.5 with sigma of 0.02
 H6C-H8C = H8C-H5A
 2.5 with sigma of 0.02
3. Uiso/Uaniso restraints and constraints
O16A \\sim C52A \\sim C46A \\sim C51A \\sim C45A \\sim C52B \\sim C45B \\sim
O16B \\sim C46B \\sim C47B \\sim O14A \\sim O15A \\sim O13A \\sim C48A \\sim
C50A \\sim C49A \\sim C47A \\sim O14B \\sim O15B \\sim C50B \\sim C51B \\sim
O13B \\sim C48B \\sim C49B: within 1.7A with sigma of 0.01 and sigma for
terminal atoms of 0.01 within 1.7A
4. Others
 Sof(O14B)=Sof(O15B)=Sof(C50B)=Sof(H50C)=Sof(H50D)=Sof(C51B)=Sof(H51C)=
 Sof(H51D)=Sof(C52B)=Sof(H52C)=Sof(H52D)=Sof(C45B)=Sof(H45C)=Sof(H45D)=
 Sof(O16B)=Sof(C46B)=Sof(H46C)=Sof(H46D)=Sof(C47B)=Sof(H47C)=Sof(H47D)=
 Sof(O13B)=Sof(C48B)=Sof(H48C)=Sof(H48D)=Sof(C49B)=Sof(H49C)=Sof(H49D)=1-FVAR(1)
 Sof(O14A)=Sof(O16A)=Sof(O15A)=Sof(O13A)=Sof(C48A)=Sof(H48A)=Sof(H48B)=
 Sof(C50A)=Sof(H50A)=Sof(H50B)=Sof(C52A)=Sof(H52A)=Sof(H52B)=Sof(C49A)=
 Sof(H49A)=Sof(H49B)=Sof(C46A)=Sof(H46A)=Sof(H46B)=Sof(C47A)=Sof(H47A)=
 Sof(H47B)=Sof(C51A)=Sof(H51A)=Sof(H51B)=Sof(C45A)=Sof(H45A)=Sof(H45B)=FVAR(1)
5.a Secondary CH2 refined with riding coordinates:
 C44(H44A,H44B), C43(H43A,H43B), C32(H32A,H32B), C42(H42A,H42B), C31(H31A,
 H31B), C33(H33A,H33B), C34(H34A,H34B), C35(H35A,H35B), C25(H25A,H25B),
 C38(H38A,H38B), C27(H27A,H27B), C37(H37A,H37B), C48A(H48A,H48B), C41(H41A,
 H41B), C29(H29A,H29B), C28(H28A,H28B), C26(H26A,H26B), C30(H30A,H30B),
 C23(H23A,H23B), C39(H39A,H39B), C36(H36A,H36B), C56(H56A,H56B), C50A(H50A,
 H50B), C53(H53A,H53B), C40(H40A,H40B), C24(H24A,H24B), C22(H22A,H22B),
 C55(H55A,H55B), C21(H21A,H21B), C52A(H52A,H52B), C54(H54A,H54B), C49A(H49A,
 H49B), C46A(H46A,H46B), C47A(H47A,H47B), C51A(H51A,H51B), C45A(H45A,H45B),
 C50B(H50C,H50D), C51B(H51C,H51D), C52B(H52C,H52D), C45B(H45C,H45D), C46B(H46C,
 H46D), C47B(H47C,H47D), C48B(H48C,H48D), C49B(H49C,H49D)
5.b Idealised Me refined as rotating group:
 C6(H6A,H6B,H6C), C9(H9A,H9B,H9C), C15(H15A,H15B,H15C), C8(H8A,H8B,H8C),
 C4(H4A,H4B,H4C), C10(H10A,H10B,H10C), C16(H16A,H16B,H16C), C18(H18A,H18B,H18C),
  C5(H5A,H5B,H5C), C14(H14A,H14B,H14C), C20(H20A,H20B,H20C), C19(H19A,H19B,H19C)
;
_smtbx_masks_special_details
;
A THF molecule per asymmetric unit was found to be disordered over a symmetry element and could thus not be modeled.
This is consistend with the compound having beeing crystallized from THF and n-hexane.
A solvent mask was used to account for this THF molecule. This is consistend with the 320 electrons found in a volume of 1164\%A^3^ in 1 void per unit cell which accounts for 0.5 molecules of THF per cell.
;
_smtbx_masks_void_probe_radius 1.5
_smtbx_masks_void_truncation_radius 1.5
_olex2_submission_special_instructions 'No special instructions were received'
_oxdiff_exptl_absorpt_empirical_details
;
Empirical correction (ABSPACK) includes:
- Absorption correction using spherical harmonics
- Frame scaling
;
_oxdiff_exptl_absorpt_empirical_full_max 2.787
_oxdiff_exptl_absorpt_empirical_full_min 0.442

loop_
_space_group_symop_operation_xyz
'x, y, z'
'-x+1/2, -y, z+1/2'
'-x, y+1/2, -z+1/2'
'x+1/2, -y+1/2, -z'
'-x, -y, -z'
'x-1/2, y, -z-1/2'
'x, -y-1/2, z-1/2'
'-x-1/2, y-1/2, z'

loop_
_atom_site_label
_atom_site_type_symbol
_atom_site_fract_x
_atom_site_fract_y
_atom_site_fract_z
_atom_site_U_iso_or_equiv
_atom_site_adp_type
_atom_site_occupancy
_atom_site_site_symmetry_order
_atom_site_calc_flag
_atom_site_refinement_flags_posn
_atom_site_refinement_flags_adp
_atom_site_refinement_flags_occupancy
_atom_site_disorder_assembly
_atom_site_disorder_group
P1 P 0.63337(2) 0.28793(3) 0.34628(2) 0.03411(10) Uani 1 1 d . . . . .
P4 P 0.63405(2) 0.75122(3) 0.59453(2) 0.03377(10) Uani 1 1 d . . . . .
P3 P 0.63238(2) 0.25345(3) 0.44543(2) 0.03458(10) Uani 1 1 d . . . . .
P2 P 0.59607(2) 0.27162(3) 0.39535(2) 0.03491(10) Uani 1 1 d . . . . .
P5 P 0.59775(2) 0.76785(3) 0.64469(2) 0.03683(10) Uani 1 1 d . . . . .
P6 P 0.63502(2) 0.78202(3) 0.69382(2) 0.03747(10) Uani 1 1 d . . . . .
O6 O 0.35756(3) 0.32144(8) 0.65630(3) 0.0378(2) Uani 1 1 d . . . . .
O12 O 0.64017(3) 0.17285(8) 0.69838(3) 0.0375(2) Uani 1 1 d . . . . .
O11 O 0.56666(3) 0.17459(8) 0.69294(4) 0.0389(2) Uani 1 1 d . . . . .
O3 O 0.33740(3) 0.13206(9) 0.60100(4) 0.0444(3) Uani 1 1 d . . . . .
O7 O 0.35645(3) 0.35525(9) 0.56945(4) 0.0422(3) Uani 1 1 d . . . . .
O17 O 0.50183(3) 0.13321(9) 0.77735(4) 0.0485(3) Uani 1 1 d . . . . .
O5 O 0.43168(3) 0.31582(9) 0.65744(4) 0.0423(3) Uani 1 1 d . . . . .
O8 O 0.43025(3) 0.34739(9) 0.56905(4) 0.0463(3) Uani 1 1 d . . . . .
O9 O 0.64465(4) 0.14420(9) 0.61137(4) 0.0484(3) Uani 1 1 d . . . . .
O4 O 0.38866(3) 0.15117(10) 0.53968(4) 0.0482(3) Uani 1 1 d . . . . .
O2 O 0.38856(3) 0.09868(9) 0.66393(4) 0.0487(3) Uani 1 1 d . . . . .
O1 O 0.44054(3) 0.11694(9) 0.60051(4) 0.0509(3) Uani 1 1 d . . . . .
O10 O 0.57097(4) 0.14892(9) 0.60503(4) 0.0504(3) Uani 1 1 d . . . . .
O14A O 0.66021(4) 0.36691(12) 0.64411(5) 0.0406(4) Uani 0.815(2) 1 d . U P A 1
O16A O 0.55842(6) 0.37904(17) 0.64175(8) 0.0578(6) Uani 0.815(2) 1 d . U P A 1
O15A O 0.60830(5) 0.39518(16) 0.70630(7) 0.0522(5) Uani 0.815(2) 1 d . U P A 1
O13A O 0.61089(6) 0.34973(15) 0.58014(6) 0.0552(5) Uani 0.815(2) 1 d . U P A 1
C1 C 0.67513(4) 0.27988(11) 0.37391(5) 0.0291(3) Uani 1 1 d . . . . .
C11 C 0.67625(4) 0.75665(11) 0.62127(5) 0.0290(3) Uani 1 1 d . . . . .
C2 C 0.67465(4) 0.26044(11) 0.41881(5) 0.0291(3) Uani 1 1 d . . . . .
C12 C 0.67670(4) 0.77443(11) 0.66622(5) 0.0307(3) Uani 1 1 d . . . . .
C3 C 0.70769(4) 0.29042(13) 0.34219(5) 0.0380(3) Uani 1 1 d . . . . .
C13 C 0.70833(4) 0.74526(13) 0.58885(5) 0.0365(3) Uani 1 1 d . . . . .
C7 C 0.70667(4) 0.24855(13) 0.45119(5) 0.0362(3) Uani 1 1 d . . . . .
C17 C 0.70923(5) 0.78462(13) 0.69800(5) 0.0429(4) Uani 1 1 d . . . . .
C44 C 0.62037(5) 0.09802(13) 0.72388(5) 0.0405(4) Uani 1 1 d . . . . .
H44A H 0.633013 0.083989 0.751295 0.049 Uiso 1 1 calc R U . . .
H44B H 0.617500 0.028418 0.708432 0.049 Uiso 1 1 calc R U . . .
C43 C 0.58454(5) 0.14826(13) 0.73223(5) 0.0412(4) Uani 1 1 d . . . . .
H43A H 0.569547 0.097266 0.748980 0.049 Uiso 1 1 calc R U . . .
H43B H 0.587725 0.214922 0.749514 0.049 Uiso 1 1 calc R U . . .
C6 C 0.73848(4) 0.36418(14) 0.35769(6) 0.0461(4) Uani 1 1 d . . . . .
H6A H 0.729848 0.439021 0.359841 0.069 Uiso 1 1 calc R U . . .
H6B H 0.758377 0.360771 0.337146 0.069 Uiso 1 1 calc R U . . .
H6C H 0.746783 0.339647 0.385932 0.069 Uiso 1 1 calc DR U . . .
C32 C 0.37631(5) 0.39490(13) 0.68330(5) 0.0442(4) Uani 1 1 d . . . . .
H32A H 0.362165 0.410125 0.709538 0.053 Uiso 1 1 calc R U . . .
H32B H 0.380657 0.464106 0.668073 0.053 Uiso 1 1 calc R U . . .
C42 C 0.54935(5) 0.08494(13) 0.67365(6) 0.0448(4) Uani 1 1 d . . . . .
H42A H 0.527401 0.065584 0.689847 0.054 Uiso 1 1 calc R U . . .
H42B H 0.565531 0.021301 0.673162 0.054 Uiso 1 1 calc R U . . .
C9 C 0.72134(5) 0.36125(14) 0.46350(6) 0.0459(4) Uani 1 1 d . . . . .
H9A H 0.728347 0.400423 0.437426 0.069 Uiso 1 1 calc R U . . .
H9B H 0.742293 0.352728 0.482223 0.069 Uiso 1 1 calc R U . . .
H9C H 0.702701 0.402205 0.478657 0.069 Uiso 1 1 calc R U . . .
C31 C 0.41112(5) 0.34227(14) 0.69478(5) 0.0448(4) Uani 1 1 d . . . . .
H31A H 0.425185 0.391836 0.713271 0.054 Uiso 1 1 calc R U . . .
H31B H 0.406313 0.275334 0.711346 0.054 Uiso 1 1 calc R U . . .
C33 C 0.32712(4) 0.36902(14) 0.63566(6) 0.0435(4) Uani 1 1 d . . . . .
H33A H 0.314842 0.418500 0.655928 0.052 Uiso 1 1 calc R U . . .
H33B H 0.309969 0.311349 0.627432 0.052 Uiso 1 1 calc R U . . .
C15 C 0.72272(5) 0.85792(14) 0.57663(6) 0.0459(4) Uani 1 1 d . . . . .
H15A H 0.704078 0.898260 0.561207 0.069 Uiso 1 1 calc R U . . .
H15B H 0.743844 0.849852 0.558151 0.069 Uiso 1 1 calc R U . . .
H15C H 0.729395 0.897465 0.602733 0.069 Uiso 1 1 calc R U . . .
C8 C 0.73718(4) 0.17306(14) 0.43585(6) 0.0451(4) Uani 1 1 d . . . . .
H8A H 0.727036 0.103416 0.426806 0.068 Uiso 1 1 calc R U . . .
H8B H 0.754161 0.161200 0.459428 0.068 Uiso 1 1 calc R U . . .
H8C H 0.749704 0.206678 0.411581 0.068 Uiso 1 1 calc DR U . . .
C34 C 0.33828(5) 0.43115(14) 0.59623(6) 0.0461(4) Uani 1 1 d . . . . .
H34A H 0.317012 0.461089 0.581316 0.055 Uiso 1 1 calc R U . . .
H34B H 0.354440 0.491695 0.604070 0.055 Uiso 1 1 calc R U . . .
C35 C 0.37666(5) 0.40408(15) 0.53559(5) 0.0486(4) Uani 1 1 d . . . . .
H35A H 0.363366 0.467328 0.524203 0.058 Uiso 1 1 calc R U . . .
H35B H 0.379737 0.351309 0.511922 0.058 Uiso 1 1 calc R U . . .
C25 C 0.35225(5) 0.06169(15) 0.66864(5) 0.0454(4) Uani 1 1 d . . . . .
H25A H 0.337797 0.118615 0.682892 0.054 Uiso 1 1 calc R U . . .
H25B H 0.351837 -0.003679 0.687077 0.054 Uiso 1 1 calc R U . . .
C4 C 0.69624(5) 0.34325(15) 0.29910(5) 0.0498(4) Uani 1 1 d . . . . .
H4A H 0.679049 0.295961 0.284399 0.075 Uiso 1 1 calc R U . . .
H4B H 0.717426 0.353538 0.280891 0.075 Uiso 1 1 calc R U . . .
H4C H 0.685026 0.413649 0.304795 0.075 Uiso 1 1 calc R U . . .
C38 C 0.66185(5) 0.06707(14) 0.63875(6) 0.0514(4) Uani 1 1 d . . . . .
H38A H 0.683758 0.038119 0.624889 0.062 Uiso 1 1 calc R U . . .
H38B H 0.645479 0.005933 0.645096 0.062 Uiso 1 1 calc R U . . .
C10 C 0.69469(5) 0.19665(15) 0.49407(5) 0.0458(4) Uani 1 1 d . . . . .
H10A H 0.676828 0.243277 0.507940 0.069 Uiso 1 1 calc R U . . .
H10B H 0.715528 0.188489 0.513010 0.069 Uiso 1 1 calc R U . . .
H10C H 0.684133 0.125307 0.488439 0.069 Uiso 1 1 calc R U . . .
C16 C 0.73888(4) 0.66971(14) 0.60420(6) 0.0480(4) Uani 1 1 d . . . . .
H16A H 0.748646 0.696923 0.631366 0.072 Uiso 1 1 calc DR U . . .
H16B H 0.757931 0.667952 0.582506 0.072 Uiso 1 1 calc R U . . .
H16C H 0.729415 0.596378 0.608453 0.072 Uiso 1 1 calc R U . . .
C27 C 0.32892(5) 0.11648(15) 0.55655(5) 0.0463(4) Uani 1 1 d . . . . .
H27A H 0.320664 0.185916 0.544054 0.056 Uiso 1 1 calc R U . . .
H27B H 0.309126 0.063356 0.553955 0.056 Uiso 1 1 calc R U . . .
C37 C 0.67125(4) 0.12649(14) 0.67912(6) 0.0469(4) Uani 1 1 d . . . . .
H37A H 0.682681 0.075783 0.699623 0.056 Uiso 1 1 calc R U . . .
H37B H 0.688725 0.184553 0.672461 0.056 Uiso 1 1 calc R U . . .
C18 C 0.73984(5) 0.85939(15) 0.68257(6) 0.0516(4) Uani 1 1 d . . . . .
H18A H 0.749108 0.832905 0.655042 0.077 Uiso 1 1 calc DR U . . .
H18B H 0.759185 0.859481 0.703891 0.077 Uiso 1 1 calc R U . . .
H18C H 0.730649 0.933263 0.678970 0.077 Uiso 1 1 calc R U . . .
C48A C 0.67094(11) 0.3830(4) 0.60090(14) 0.0447(9) Uani 0.815(2) 1 d . U P A 1
H48A H 0.679615 0.313731 0.588692 0.054 Uiso 0.815(2) 1 calc R U P A 1
H48B H 0.690905 0.435900 0.599870 0.054 Uiso 0.815(2) 1 calc R U P A 1
C41 C 0.53998(5) 0.11889(15) 0.62882(7) 0.0528(5) Uani 1 1 d . . . . .
H41A H 0.527681 0.058354 0.614025 0.063 Uiso 1 1 calc R U . . .
H41B H 0.523190 0.181013 0.629960 0.063 Uiso 1 1 calc R U . . .
C5 C 0.72175(5) 0.17712(15) 0.32965(6) 0.0523(5) Uani 1 1 d . . . . .
H5A H 0.726116 0.134491 0.355698 0.078 Uiso 1 1 calc DR U . . .
H5B H 0.744194 0.184666 0.313519 0.078 Uiso 1 1 calc R U . . .
H5C H 0.703867 0.140236 0.311784 0.078 Uiso 1 1 calc R U . . .
C29 C 0.46080(5) 0.37377(16) 0.59460(6) 0.0521(4) Uani 1 1 d . . . . .
H29A H 0.474009 0.434420 0.581054 0.062 Uiso 1 1 calc R U . . .
H29B H 0.477081 0.310454 0.595901 0.062 Uiso 1 1 calc R U . . .
C14 C 0.69628(5) 0.69290(15) 0.54609(5) 0.0481(4) Uani 1 1 d . . . . .
H14A H 0.686253 0.620897 0.551799 0.072 Uiso 1 1 calc R U . . .
H14B H 0.716977 0.686107 0.526850 0.072 Uiso 1 1 calc R U . . .
H14C H 0.677974 0.738512 0.532520 0.072 Uiso 1 1 calc R U . . .
C28 C 0.36063(5) 0.07674(15) 0.53222(6) 0.0517(4) Uani 1 1 d . . . . .
H28A H 0.367587 0.003579 0.542282 0.062 Uiso 1 1 calc R U . . .
H28B H 0.355071 0.072783 0.501166 0.062 Uiso 1 1 calc R U . . .
C20 C 0.72361(6) 0.67127(15) 0.70978(7) 0.0583(5) Uani 1 1 d . . . . .
H20A H 0.704831 0.630189 0.724645 0.087 Uiso 1 1 calc R U . . .
H20B H 0.744519 0.678748 0.728641 0.087 Uiso 1 1 calc R U . . .
H20C H 0.730609 0.632820 0.683539 0.087 Uiso 1 1 calc DR U . . .
C26 C 0.33592(5) 0.03520(15) 0.62552(6) 0.0488(4) Uani 1 1 d . . . . .
H26A H 0.349675 -0.023151 0.611185 0.059 Uiso 1 1 calc R U . . .
H26B H 0.310759 0.010972 0.629001 0.059 Uiso 1 1 calc R U . . .
C30 C 0.44999(5) 0.40544(15) 0.63933(6) 0.0521(4) Uani 1 1 d . . . . .
H30A H 0.471465 0.423340 0.656662 0.062 Uiso 1 1 calc R U . . .
H30B H 0.434091 0.469705 0.638572 0.062 Uiso 1 1 calc R U . . .
C23 C 0.44695(5) 0.06325(15) 0.64088(7) 0.0569(5) Uani 1 1 d . . . . .
H23A H 0.456566 0.116300 0.661781 0.068 Uiso 1 1 calc R U . . .
H23B H 0.465243 0.005995 0.636764 0.068 Uiso 1 1 calc R U . . .
C39 C 0.62650(6) 0.09657(16) 0.57565(6) 0.0594(5) Uani 1 1 d . . . . .
H39A H 0.640667 0.034510 0.564758 0.071 Uiso 1 1 calc R U . . .
H39B H 0.624459 0.150565 0.552250 0.071 Uiso 1 1 calc R U . . .
C36 C 0.41287(5) 0.44009(15) 0.55131(6) 0.0530(5) Uani 1 1 d . . . . .
H36A H 0.427167 0.469833 0.527235 0.064 Uiso 1 1 calc R U . . .
H36B H 0.410191 0.497120 0.573448 0.064 Uiso 1 1 calc R U . . .
C56 C 0.48221(5) 0.21105(15) 0.75300(7) 0.0565(5) Uani 1 1 d . . . . .
H56A H 0.456852 0.188027 0.750398 0.068 Uiso 1 1 calc R U . . .
H56B H 0.492466 0.216809 0.723748 0.068 Uiso 1 1 calc R U . . .
C50A C 0.64355(12) 0.4365(4) 0.71196(18) 0.0475(9) Uani 0.815(2) 1 d . U P A 1
H50A H 0.658486 0.381917 0.726903 0.057 Uiso 0.815(2) 1 calc R U P A 1
H50B H 0.642635 0.502400 0.730081 0.057 Uiso 0.815(2) 1 calc R U P A 1
C53 C 0.51265(7) 0.18179(16) 0.81631(7) 0.0664(6) Uani 1 1 d . . . . .
H53A H 0.536712 0.155633 0.824944 0.080 Uiso 1 1 calc R U . . .
H53B H 0.495377 0.165055 0.839544 0.080 Uiso 1 1 calc R U . . .
C19 C 0.69787(6) 0.83619(16) 0.74125(6) 0.0593(5) Uani 1 1 d . . . . .
H19A H 0.686270 0.906169 0.735851 0.089 Uiso 1 1 calc R U . . .
H19B H 0.719129 0.847131 0.759271 0.089 Uiso 1 1 calc R U . . .
H19C H 0.681011 0.787920 0.756019 0.089 Uiso 1 1 calc R U . . .
C40 C 0.58977(6) 0.05835(15) 0.58812(6) 0.0604(5) Uani 1 1 d . . . . .
H40A H 0.577019 0.029123 0.562737 0.073 Uiso 1 1 calc R U . . .
H40B H 0.591506 0.000366 0.610005 0.073 Uiso 1 1 calc R U . . .
C24 C 0.41372(6) 0.01388(15) 0.65856(7) 0.0592(5) Uani 1 1 d . . . . .
H24A H 0.404222 -0.041433 0.638529 0.071 Uiso 1 1 calc R U . . .
H24B H 0.418770 -0.021367 0.686487 0.071 Uiso 1 1 calc R U . . .
C22 C 0.43920(5) 0.04812(17) 0.56404(8) 0.0651(6) Uani 1 1 d . . . . .
H22A H 0.424130 -0.016183 0.570102 0.078 Uiso 1 1 calc R U . . .
H22B H 0.463621 0.023181 0.556357 0.078 Uiso 1 1 calc R U . . .
C55 C 0.48422(6) 0.31814(16) 0.77500(7) 0.0634(5) Uani 1 1 d . . . . .
H55A H 0.461199 0.336077 0.789210 0.076 Uiso 1 1 calc R U . . .
H55B H 0.490377 0.376537 0.754472 0.076 Uiso 1 1 calc R U . . .
C21 C 0.42356(6) 0.11211(18) 0.52847(6) 0.0616(6) Uani 1 1 d . . . . .
H21A H 0.439444 0.174227 0.521854 0.074 Uiso 1 1 calc R U . . .
H21B H 0.421848 0.066310 0.502440 0.074 Uiso 1 1 calc R U . . .
C52A C 0.54956(10) 0.4271(4) 0.68263(18) 0.0621(12) Uani 0.815(2) 1 d . U P A 1
H52A H 0.540056 0.370712 0.702169 0.075 Uiso 0.815(2) 1 calc R U P A 1
H52B H 0.530664 0.482629 0.678564 0.075 Uiso 0.815(2) 1 calc R U P A 1
C54 C 0.51343(7) 0.30228(17) 0.80724(8) 0.0750(7) Uani 1 1 d . . . . .
H54A H 0.508625 0.344468 0.833676 0.090 Uiso 1 1 calc R U . . .
H54B H 0.536955 0.324452 0.795363 0.090 Uiso 1 1 calc R U . . .
C49A C 0.66039(6) 0.46394(17) 0.66901(7) 0.0454(5) Uani 0.815(2) 1 d . U P A 1
H49A H 0.646406 0.521323 0.654382 0.054 Uiso 0.815(2) 1 calc R U P A 1
H49B H 0.685276 0.490101 0.673085 0.054 Uiso 0.815(2) 1 calc R U P A 1
C46A C 0.57657(11) 0.3932(5) 0.57018(17) 0.0700(14) Uani 0.815(2) 1 d . U P A 1
H46A H 0.560142 0.333369 0.562242 0.084 Uiso 0.815(2) 1 calc R U P A 1
H46B H 0.578708 0.442149 0.545119 0.084 Uiso 0.815(2) 1 calc R U P A 1
C47A C 0.63968(7) 0.42482(19) 0.57440(7) 0.0511(6) Uani 0.815(2) 1 d . U P A 1
H47A H 0.632475 0.497905 0.584293 0.061 Uiso 0.815(2) 1 calc R U P A 1
H47B H 0.646449 0.429272 0.543695 0.061 Uiso 0.815(2) 1 calc R U P A 1
C51A C 0.58224(7) 0.47880(18) 0.70247(10) 0.0619(7) Uani 0.815(2) 1 d . U P A 1
H51A H 0.591337 0.537967 0.683953 0.074 Uiso 0.815(2) 1 calc R U P A 1
H51B H 0.576367 0.509159 0.731056 0.074 Uiso 0.815(2) 1 calc R U P A 1
C45A C 0.56073(7) 0.4557(2) 0.60798(11) 0.0684(8) Uani 0.815(2) 1 d . U P A 1
H45A H 0.576496 0.516913 0.616163 0.082 Uiso 0.815(2) 1 calc R U P A 1
H45B H 0.536680 0.484464 0.600689 0.082 Uiso 0.815(2) 1 calc R U P A 1
Li2 Li 0.39043(7) 0.22998(19) 0.60652(8) 0.0314(5) Uani 1 1 d . . . . .
Li1 Li 0.60838(7) 0.26606(19) 0.64789(8) 0.0318(5) Uani 1 1 d . . . . .
O14B O 0.65723(19) 0.3758(5) 0.6701(3) 0.0452(15) Uani 0.185(2) 1 d . U P A 2
O15B O 0.5898(2) 0.3936(7) 0.7032(3) 0.0544(18) Uani 0.185(2) 1 d . U P A 2
C50B C 0.6513(6) 0.420(2) 0.7093(9) 0.046(2) Uani 0.185(2) 1 d . U P A 2
H50C H 0.670452 0.473142 0.715506 0.055 Uiso 0.185(2) 1 calc R U P A 2
H50D H 0.652749 0.361971 0.731258 0.055 Uiso 0.185(2) 1 calc R U P A 2
C51B C 0.6153(3) 0.4755(9) 0.7131(4) 0.0528(19) Uani 0.185(2) 1 d . U P A 2
H51C H 0.611576 0.503575 0.742521 0.063 Uiso 0.185(2) 1 calc R U P A 2
H51D H 0.613505 0.536469 0.692507 0.063 Uiso 0.185(2) 1 calc R U P A 2
C52B C 0.5581(6) 0.438(2) 0.6911(8) 0.059(3) Uani 0.185(2) 1 d . U P A 2
H52C H 0.554680 0.505432 0.708043 0.071 Uiso 0.185(2) 1 calc R U P A 2
H52D H 0.538713 0.387687 0.699451 0.071 Uiso 0.185(2) 1 calc R U P A 2
C45B C 0.5532(3) 0.4642(9) 0.6485(4) 0.0582(19) Uani 0.185(2) 1 d . U P A 2
H45C H 0.569166 0.525529 0.641059 0.070 Uiso 0.185(2) 1 calc R U P A 2
H45D H 0.528122 0.488748 0.644322 0.070 Uiso 0.185(2) 1 calc R U P A 2
O16B O 0.5603(3) 0.3756(8) 0.6193(3) 0.0475(18) Uani 0.185(2) 1 d . U P A 2
C46B C 0.5665(6) 0.406(2) 0.5777(9) 0.056(3) Uani 0.185(2) 1 d . U P A 2
H46C H 0.551693 0.470022 0.570666 0.068 Uiso 0.185(2) 1 calc R U P A 2
H46D H 0.559399 0.346162 0.558185 0.068 Uiso 0.185(2) 1 calc R U P A 2
C47B C 0.6075(3) 0.4335(9) 0.5707(4) 0.060(2) Uani 0.185(2) 1 d . U P A 2
H47C H 0.612457 0.438781 0.539571 0.072 Uiso 0.185(2) 1 calc R U P A 2
H47D H 0.612798 0.504912 0.583810 0.072 Uiso 0.185(2) 1 calc R U P A 2
O13B O 0.6294(2) 0.3576(7) 0.5883(3) 0.0482(16) Uani 0.185(2) 1 d . U P A 2
C48B C 0.6633(6) 0.3960(19) 0.5938(7) 0.046(2) Uani 0.185(2) 1 d . U P A 2
H48C H 0.668529 0.449635 0.570968 0.055 Uiso 0.185(2) 1 calc R U P A 2
H48D H 0.680520 0.335449 0.590651 0.055 Uiso 0.185(2) 1 calc R U P A 2
C49B C 0.6689(3) 0.4503(8) 0.6384(3) 0.0483(18) Uani 0.185(2) 1 d . U P A 2
H49C H 0.694569 0.468047 0.642661 0.058 Uiso 0.185(2) 1 calc R U P A 2
H49D H 0.654825 0.518219 0.640223 0.058 Uiso 0.185(2) 1 calc R U P A 2

loop_
_atom_site_aniso_label
_atom_site_aniso_U_11
_atom_site_aniso_U_22
_atom_site_aniso_U_33
_atom_site_aniso_U_23
_atom_site_aniso_U_13
_atom_site_aniso_U_12
P1 0.0386(2) 0.0342(2) 0.02951(19) 0.00105(15) -0.00544(15) -0.00127(15)
P4 0.03198(19) 0.0377(2) 0.0317(2) 0.00167(16) -0.00240(15) 0.00060(15)
P3 0.03313(19) 0.0408(2) 0.0298(2) 0.00065(16) 0.00447(15) 0.00007(15)
P2 0.02954(19) 0.0323(2) 0.0428(2) -0.00226(16) -0.00190(15) -0.00017(14)
P5 0.0311(2) 0.0300(2) 0.0493(2) 0.00270(17) 0.00793(16) 0.00036(14)
P6 0.0479(2) 0.0331(2) 0.0314(2) -0.00067(15) 0.01043(16) -0.00118(16)
O6 0.0472(6) 0.0302(5) 0.0359(6) -0.0023(4) -0.0033(5) 0.0070(5)
O12 0.0411(6) 0.0293(5) 0.0422(6) 0.0027(4) 0.0004(5) 0.0043(4)
O11 0.0404(6) 0.0277(5) 0.0485(6) 0.0058(5) 0.0008(5) 0.0012(4)
O3 0.0564(7) 0.0383(6) 0.0384(6) 0.0004(5) 0.0004(5) -0.0072(5)
O7 0.0557(7) 0.0350(6) 0.0360(6) 0.0025(5) -0.0017(5) -0.0010(5)
O17 0.0535(7) 0.0382(6) 0.0539(7) -0.0076(5) -0.0005(6) -0.0029(5)
O5 0.0475(6) 0.0314(6) 0.0480(7) -0.0008(5) -0.0037(5) -0.0005(5)
O8 0.0519(7) 0.0396(6) 0.0473(7) 0.0061(5) -0.0029(5) -0.0020(5)
O9 0.0676(8) 0.0342(6) 0.0435(6) -0.0020(5) 0.0114(6) -0.0034(5)
O4 0.0627(7) 0.0445(7) 0.0374(6) -0.0064(5) 0.0033(5) -0.0068(6)
O2 0.0522(7) 0.0330(6) 0.0609(8) -0.0057(5) -0.0054(6) 0.0049(5)
O1 0.0528(7) 0.0350(6) 0.0649(8) -0.0058(6) -0.0021(6) 0.0049(5)
O10 0.0683(8) 0.0364(6) 0.0464(7) 0.0052(5) -0.0076(6) -0.0117(6)
O14A 0.0535(8) 0.0320(8) 0.0362(8) 0.0000(7) 0.0005(7) -0.0068(6)
O16A 0.0493(9) 0.0320(9) 0.0921(16) 0.0246(13) -0.0116(13) -0.0033(7)
O15A 0.0601(11) 0.0309(9) 0.0655(11) 0.0076(7) 0.0127(11) 0.0025(10)
O13A 0.0829(14) 0.0413(9) 0.0414(9) 0.0116(7) -0.0133(9) -0.0251(10)
C1 0.0317(7) 0.0270(7) 0.0285(7) 0.0003(5) 0.0016(6) 0.0010(5)
C11 0.0298(7) 0.0263(7) 0.0311(7) 0.0001(5) 0.0020(6) 0.0018(5)
C2 0.0295(7) 0.0278(7) 0.0301(7) 0.0019(6) 0.0003(6) 0.0012(5)
C12 0.0358(7) 0.0253(7) 0.0310(7) 0.0004(6) -0.0018(6) 0.0012(5)
C3 0.0404(8) 0.0379(8) 0.0357(8) 0.0053(6) 0.0097(7) 0.0023(7)
C13 0.0338(7) 0.0381(8) 0.0376(8) -0.0038(6) 0.0069(6) -0.0009(6)
C7 0.0346(7) 0.0395(8) 0.0345(8) 0.0056(6) -0.0053(6) -0.0016(6)
C17 0.0507(9) 0.0377(9) 0.0403(9) -0.0014(7) -0.0139(7) 0.0017(7)
C44 0.0521(9) 0.0345(8) 0.0349(8) 0.0080(7) -0.0040(7) 0.0026(7)
C43 0.0569(10) 0.0350(8) 0.0318(8) 0.0057(6) 0.0086(7) 0.0029(7)
C6 0.0376(8) 0.0477(10) 0.0528(10) 0.0110(8) 0.0110(7) -0.0029(7)
C32 0.0627(11) 0.0342(8) 0.0357(8) -0.0073(7) -0.0031(8) 0.0070(8)
C42 0.0407(8) 0.0334(8) 0.0602(11) 0.0064(8) 0.0026(8) -0.0076(7)
C9 0.0455(9) 0.0474(10) 0.0447(9) 0.0027(8) -0.0121(7) -0.0057(7)
C31 0.0642(11) 0.0378(9) 0.0323(8) -0.0051(7) -0.0104(7) 0.0031(8)
C33 0.0420(9) 0.0410(9) 0.0475(9) -0.0015(7) -0.0003(7) 0.0120(7)
C15 0.0427(9) 0.0442(9) 0.0509(10) 0.0010(8) 0.0160(8) -0.0044(7)
C8 0.0369(8) 0.0473(10) 0.0510(10) 0.0104(8) -0.0056(7) 0.0060(7)
C34 0.0531(10) 0.0397(9) 0.0455(9) 0.0015(7) -0.0090(8) 0.0124(7)
C35 0.0654(11) 0.0458(10) 0.0348(8) 0.0140(7) -0.0065(8) -0.0034(8)
C25 0.0550(10) 0.0435(9) 0.0377(9) 0.0036(7) 0.0053(7) -0.0061(8)
C4 0.0614(11) 0.0537(10) 0.0344(9) 0.0083(8) 0.0126(8) 0.0004(9)
C38 0.0557(10) 0.0373(9) 0.0611(11) 0.0021(8) 0.0182(9) 0.0113(8)
C10 0.0489(9) 0.0543(10) 0.0342(8) 0.0100(7) -0.0084(7) -0.0046(8)
C16 0.0386(8) 0.0457(10) 0.0597(11) -0.0069(8) 0.0071(8) 0.0075(7)
C27 0.0552(10) 0.0448(9) 0.0389(9) -0.0024(7) -0.0117(7) -0.0112(8)
C37 0.0363(8) 0.0407(9) 0.0637(11) 0.0037(8) 0.0016(8) 0.0102(7)
C18 0.0461(9) 0.0468(10) 0.0617(11) -0.0073(9) -0.0166(8) -0.0046(8)
C48A 0.0515(19) 0.0394(15) 0.043(2) 0.0044(12) 0.0129(13) -0.0066(12)
C41 0.0465(9) 0.0403(9) 0.0714(13) 0.0099(9) -0.0177(9) -0.0119(8)
C5 0.0587(11) 0.0449(10) 0.0532(11) -0.0004(8) 0.0244(9) 0.0089(8)
C29 0.0395(9) 0.0501(10) 0.0666(12) 0.0112(9) -0.0001(8) -0.0094(8)
C14 0.0506(10) 0.0565(11) 0.0371(9) -0.0088(8) 0.0125(7) -0.0032(8)
C28 0.0728(12) 0.0475(10) 0.0347(9) -0.0063(8) -0.0069(8) -0.0114(9)
C20 0.0683(12) 0.0451(10) 0.0616(12) 0.0059(9) -0.0305(10) 0.0065(9)
C26 0.0544(10) 0.0430(9) 0.0489(10) 0.0056(8) 0.0020(8) -0.0135(8)
C30 0.0504(10) 0.0432(9) 0.0627(12) 0.0034(9) -0.0157(9) -0.0144(8)
C23 0.0458(10) 0.0401(10) 0.0847(15) 0.0043(9) -0.0134(9) 0.0118(8)
C39 0.1006(16) 0.0436(10) 0.0341(9) -0.0110(8) 0.0173(10) -0.0127(10)
C36 0.0643(11) 0.0433(10) 0.0514(10) 0.0186(8) -0.0019(9) -0.0064(8)
C56 0.0584(11) 0.0492(10) 0.0618(12) -0.0031(9) -0.0053(9) 0.0022(9)
C50A 0.068(2) 0.0375(19) 0.0369(14) -0.0026(13) -0.0052(17) -0.0007(15)
C53 0.1015(17) 0.0480(11) 0.0498(11) -0.0005(9) -0.0145(11) -0.0178(11)
C19 0.0831(14) 0.0577(11) 0.0372(9) -0.0063(8) -0.0165(9) -0.0020(10)
C40 0.0995(16) 0.0413(10) 0.0405(10) -0.0101(8) -0.0013(10) -0.0164(10)
C24 0.0655(12) 0.0350(9) 0.0771(14) 0.0030(9) -0.0048(10) 0.0126(8)
C22 0.0517(11) 0.0525(11) 0.0910(16) -0.0291(11) 0.0163(11) 0.0060(9)
C55 0.0852(15) 0.0468(11) 0.0582(12) -0.0011(9) 0.0225(11) 0.0009(10)
C21 0.0705(13) 0.0659(13) 0.0484(11) -0.0225(10) 0.0250(10) -0.0112(10)
C52A 0.0438(19) 0.0325(15) 0.110(3) 0.0046(18) 0.0222(18) 0.0087(14)
C54 0.1034(18) 0.0429(11) 0.0787(15) -0.0136(11) -0.0149(14) -0.0193(12)
C49A 0.0537(12) 0.0370(11) 0.0455(12) -0.0061(9) -0.0053(10) -0.0115(9)
C46A 0.083(3) 0.057(2) 0.070(3) 0.0368(19) -0.050(2) -0.030(2)
C47A 0.0771(16) 0.0419(12) 0.0342(11) 0.0085(9) 0.0044(11) -0.0163(11)
C51A 0.0655(16) 0.0309(12) 0.0891(18) -0.0009(11) 0.0191(14) 0.0054(11)
C45A 0.0543(14) 0.0424(13) 0.108(2) 0.0339(15) -0.0316(15) -0.0053(11)
Li2 0.0367(13) 0.0271(12) 0.0305(12) -0.0019(10) 0.0032(10) 0.0013(10)
Li1 0.0346(12) 0.0267(12) 0.0341(13) 0.0046(10) -0.0003(10) 0.0007(9)
O14B 0.054(3) 0.036(3) 0.046(3) 0.000(3) -0.009(3) -0.006(2)
O15B 0.058(4) 0.031(3) 0.074(4) 0.006(3) 0.008(4) 0.011(3)
C50B 0.058(5) 0.036(4) 0.044(4) -0.007(4) -0.009(4) -0.004(4)
C51B 0.068(4) 0.038(4) 0.053(4) -0.004(3) 0.004(4) 0.001(4)
C52B 0.057(5) 0.038(5) 0.082(5) 0.002(4) 0.004(5) 0.012(5)
C45B 0.048(4) 0.040(4) 0.086(4) 0.009(4) -0.010(4) 0.009(3)
O16B 0.050(3) 0.033(3) 0.060(4) 0.027(3) -0.025(3) -0.005(2)
C46B 0.055(5) 0.049(5) 0.066(5) 0.020(4) -0.023(5) -0.009(5)
C47B 0.081(4) 0.051(4) 0.049(4) 0.015(3) -0.014(4) -0.014(4)
O13B 0.068(4) 0.035(3) 0.041(3) 0.003(3) 0.002(3) -0.017(3)
C48B 0.062(5) 0.041(4) 0.035(4) 0.004(4) 0.011(4) -0.011(4)
C49B 0.054(4) 0.043(4) 0.048(4) -0.002(3) -0.001(3) -0.013(3)

loop_
_atom_type_symbol
_atom_type_description
_atom_type_scat_dispersion_real
_atom_type_scat_dispersion_imag
_atom_type_scat_source
C C 0.0181 0.0091 'International Tables Vol C Tables 4.2.6.8 and 6.1.1.4'
H H 0.0000 0.0000 'International Tables Vol C Tables 4.2.6.8 and 6.1.1.4'
Li Li 0.0008 0.0003 'International Tables Vol C Tables 4.2.6.8 and 6.1.1.4'
O O 0.0492 0.0322 'International Tables Vol C Tables 4.2.6.8 and 6.1.1.4'
P P 0.2955 0.4335 'International Tables Vol C Tables 4.2.6.8 and 6.1.1.4'

loop_
_exptl_crystal_face_index_h
_exptl_crystal_face_index_k
_exptl_crystal_face_index_l
_exptl_crystal_face_perp_dist
-20 3 -10 0.0493
21 0 10 0.0884
11 7 3 0.1393
-5 -8 1 0.1466
8 -7 6 0.1405
-4 8 0 0.1372
15 0 -16 0.0808
8 6 -11 0.1356
-5 -7 9 0.1487
0 -8 4 0.1457
7 -8 -4 0.1552
-15 1 16 0.0840
20 0 -11 0.0953
7 0 -19 0.0829

loop_
_geom_angle_atom_site_label_1
_geom_angle_atom_site_label_2
_geom_angle_atom_site_label_3
_geom_angle
_geom_angle_site_symmetry_1
_geom_angle_site_symmetry_3
_geom_angle_publ_flag
C1 P1 P2 102.96(5) . . ?
C11 P4 P5 102.71(5) . . ?
C2 P3 P2 102.79(5) . . ?
P1 P2 P3 97.29(2) . . ?
P6 P5 P4 97.28(2) . . ?
C12 P6 P5 102.96(5) . . ?
C32 O6 C33 113.23(12) . . ?
C32 O6 Li2 117.06(12) . . ?
C33 O6 Li2 108.94(11) . . ?
C44 O12 C37 113.30(12) . . ?
C44 O12 Li1 116.26(11) . . ?
C37 O12 Li1 109.58(11) . . ?
C43 O11 Li1 107.92(11) . . ?
C42 O11 C43 113.45(12) . . ?
C42 O11 Li1 114.76(11) . . ?
C27 O3 Li2 109.21(11) . . ?
C26 O3 C27 113.46(13) . . ?
C26 O3 Li2 115.54(12) . . ?
C34 O7 C35 113.89(13) . . ?
C34 O7 Li2 114.10(11) . . ?
C35 O7 Li2 111.24(12) . . ?
C53 O17 C56 108.51(14) . . ?
C31 O5 Li2 106.78(11) . . ?
C30 O5 C31 113.80(13) . . ?
C30 O5 Li2 112.48(11) . . ?
C29 O8 Li2 111.29(12) . . ?
C36 O8 C29 113.29(14) . . ?
C36 O8 Li2 113.28(12) . . ?
C38 O9 Li1 113.61(11) . . ?
C39 O9 C38 113.76(14) . . ?
C39 O9 Li1 111.87(13) . . ?
C28 O4 C21 114.45(14) . . ?
C28 O4 Li2 116.48(12) . . ?
C21 O4 Li2 109.72(12) . . ?
C25 O2 Li2 108.45(11) . . ?
C24 O2 C25 113.68(14) . . ?
C24 O2 Li2 112.95(13) . . ?
C23 O1 Li2 109.69(12) . . ?
C22 O1 C23 115.40(15) . . ?
C22 O1 Li2 113.14(13) . . ?
C41 O10 Li1 109.73(12) . . ?
C40 O10 C41 112.88(14) . . ?
C40 O10 Li1 113.07(13) . . ?
C48A O14A C49A 113.4(2) . . ?
C48A O14A Li1 111.2(2) . . ?
C49A O14A Li1 115.48(14) . . ?
C52A O16A Li1 110.9(2) . . ?
C45A O16A C52A 113.2(3) . . ?
C45A O16A Li1 114.28(19) . . ?
C50A O15A C51A 112.4(2) . . ?
C50A O15A Li1 109.2(2) . . ?
C51A O15A Li1 114.57(19) . . ?
C46A O13A C47A 113.8(3) . . ?
C46A O13A Li1 109.0(2) . . ?
C47A O13A Li1 115.29(16) . . ?
C2 C1 P1 118.32(10) . . ?
C2 C1 C3 130.09(13) . . ?
C3 C1 P1 111.51(10) . . ?
C12 C11 P4 118.57(10) . . ?
C12 C11 C13 129.76(13) . . ?
C13 C11 P4 111.61(10) . . ?
C1 C2 P3 118.54(10) . . ?
C1 C2 C7 129.75(12) . . ?
C7 C2 P3 111.64(10) . . ?
C11 C12 P6 118.38(11) . . ?
C11 C12 C17 130.11(13) . . ?
C17 C12 P6 111.45(11) . . ?
C6 C3 C1 115.27(13) . . ?
C6 C3 C4 103.12(13) . . ?
C6 C3 C5 111.17(14) . . ?
C4 C3 C1 111.50(13) . . ?
C5 C3 C1 110.28(13) . . ?
C5 C3 C4 104.80(14) . . ?
C15 C13 C11 110.08(12) . . ?
C15 C13 C16 111.40(13) . . ?
C15 C13 C14 105.42(14) . . ?
C16 C13 C11 114.54(13) . . ?
C14 C13 C11 111.68(12) . . ?
C14 C13 C16 103.17(13) . . ?
C9 C7 C2 110.17(12) . . ?
C9 C7 C8 111.06(13) . . ?
C9 C7 C10 105.14(13) . . ?
C8 C7 C2 114.66(13) . . ?
C8 C7 C10 103.27(13) . . ?
C10 C7 C2 111.97(12) . . ?
C18 C17 C12 114.97(14) . . ?
C18 C17 C19 103.13(14) . . ?
C20 C17 C12 110.22(13) . . ?
C20 C17 C18 111.06(15) . . ?
C20 C17 C19 105.13(15) . . ?
C19 C17 C12 111.72(14) . . ?
O12 C44 H44A 110.3 . . ?
O12 C44 H44B 110.3 . . ?
O12 C44 C43 106.90(12) . . ?
H44A C44 H44B 108.6 . . ?
C43 C44 H44A 110.3 . . ?
C43 C44 H44B 110.3 . . ?
O11 C43 C44 111.21(12) . . ?
O11 C43 H43A 109.4 . . ?
O11 C43 H43B 109.4 . . ?
C44 C43 H43A 109.4 . . ?
C44 C43 H43B 109.4 . . ?
H43A C43 H43B 108.0 . . ?
C3 C6 H6A 109.5 . . ?
C3 C6 H6B 109.5 . . ?
C3 C6 H6C 109.5 . . ?
H6A C6 H6B 109.5 . . ?
H6A C6 H6C 109.5 . . ?
H6B C6 H6C 109.5 . . ?
O6 C32 H32A 110.3 . . ?
O6 C32 H32B 110.3 . . ?
O6 C32 C31 106.94(13) . . ?
H32A C32 H32B 108.6 . . ?
C31 C32 H32A 110.3 . . ?
C31 C32 H32B 110.3 . . ?
O11 C42 H42A 110.4 . . ?
O11 C42 H42B 110.4 . . ?
O11 C42 C41 106.44(13) . . ?
H42A C42 H42B 108.6 . . ?
C41 C42 H42A 110.4 . . ?
C41 C42 H42B 110.4 . . ?
C7 C9 H9A 109.5 . . ?
C7 C9 H9B 109.5 . . ?
C7 C9 H9C 109.5 . . ?
H9A C9 H9B 109.5 . . ?
H9A C9 H9C 109.5 . . ?
H9B C9 H9C 109.5 . . ?
O5 C31 C32 111.71(13) . . ?
O5 C31 H31A 109.3 . . ?
O5 C31 H31B 109.3 . . ?
C32 C31 H31A 109.3 . . ?
C32 C31 H31B 109.3 . . ?
H31A C31 H31B 107.9 . . ?
O6 C33 H33A 109.5 . . ?
O6 C33 H33B 109.5 . . ?
O6 C33 C34 110.87(14) . . ?
H33A C33 H33B 108.1 . . ?
C34 C33 H33A 109.5 . . ?
C34 C33 H33B 109.5 . . ?
C13 C15 H15A 109.5 . . ?
C13 C15 H15B 109.5 . . ?
C13 C15 H15C 109.5 . . ?
H15A C15 H15B 109.5 . . ?
H15A C15 H15C 109.5 . . ?
H15B C15 H15C 109.5 . . ?
C7 C8 H8A 109.5 . . ?
C7 C8 H8B 109.5 . . ?
C7 C8 H8C 109.5 . . ?
H8A C8 H8B 109.5 . . ?
H8A C8 H8C 109.5 . . ?
H8B C8 H8C 109.5 . . ?
O7 C34 C33 105.88(13) . . ?
O7 C34 H34A 110.6 . . ?
O7 C34 H34B 110.6 . . ?
C33 C34 H34A 110.6 . . ?
C33 C34 H34B 110.6 . . ?
H34A C34 H34B 108.7 . . ?
O7 C35 H35A 109.4 . . ?
O7 C35 H35B 109.4 . . ?
O7 C35 C36 110.96(14) . . ?
H35A C35 H35B 108.0 . . ?
C36 C35 H35A 109.4 . . ?
C36 C35 H35B 109.4 . . ?
O2 C25 H25A 109.4 . . ?
O2 C25 H25B 109.4 . . ?
O2 C25 C26 110.97(14) . . ?
H25A C25 H25B 108.0 . . ?
C26 C25 H25A 109.4 . . ?
C26 C25 H25B 109.4 . . ?
C3 C4 H4A 109.5 . . ?
C3 C4 H4B 109.5 . . ?
C3 C4 H4C 109.5 . . ?
H4A C4 H4B 109.5 . . ?
H4A C4 H4C 109.5 . . ?
H4B C4 H4C 109.5 . . ?
O9 C38 H38A 110.5 . . ?
O9 C38 H38B 110.5 . . ?
O9 C38 C37 106.24(14) . . ?
H38A C38 H38B 108.7 . . ?
C37 C38 H38A 110.5 . . ?
C37 C38 H38B 110.5 . . ?
C7 C10 H10A 109.5 . . ?
C7 C10 H10B 109.5 . . ?
C7 C10 H10C 109.5 . . ?
H10A C10 H10B 109.5 . . ?
H10A C10 H10C 109.5 . . ?
H10B C10 H10C 109.5 . . ?
C13 C16 H16A 109.5 . . ?
C13 C16 H16B 109.5 . . ?
C13 C16 H16C 109.5 . . ?
H16A C16 H16B 109.5 . . ?
H16A C16 H16C 109.5 . . ?
H16B C16 H16C 109.5 . . ?
O3 C27 H27A 109.4 . . ?
O3 C27 H27B 109.4 . . ?
O3 C27 C28 111.18(14) . . ?
H27A C27 H27B 108.0 . . ?
C28 C27 H27A 109.4 . . ?
C28 C27 H27B 109.4 . . ?
O12 C37 C38 111.10(14) . . ?
O12 C37 H37A 109.4 . . ?
O12 C37 H37B 109.4 . . ?
C38 C37 H37A 109.4 . . ?
C38 C37 H37B 109.4 . . ?
H37A C37 H37B 108.0 . . ?
C17 C18 H18A 109.5 . . ?
C17 C18 H18B 109.5 . . ?
C17 C18 H18C 109.5 . . ?
H18A C18 H18B 109.5 . . ?
H18A C18 H18C 109.5 . . ?
H18B C18 H18C 109.5 . . ?
O14A C48A H48A 109.6 . . ?
O14A C48A H48B 109.6 . . ?
O14A C48A C47A 110.3(3) . . ?
H48A C48A H48B 108.1 . . ?
C47A C48A H48A 109.6 . . ?
C47A C48A H48B 109.6 . . ?
O10 C41 C42 111.66(14) . . ?
O10 C41 H41A 109.3 . . ?
O10 C41 H41B 109.3 . . ?
C42 C41 H41A 109.3 . . ?
C42 C41 H41B 109.3 . . ?
H41A C41 H41B 107.9 . . ?
C3 C5 H5A 109.5 . . ?
C3 C5 H5B 109.5 . . ?
C3 C5 H5C 109.5 . . ?
H5A C5 H5B 109.5 . . ?
H5A C5 H5C 109.5 . . ?
H5B C5 H5C 109.5 . . ?
O8 C29 H29A 109.4 . . ?
O8 C29 H29B 109.4 . . ?
O8 C29 C30 111.26(14) . . ?
H29A C29 H29B 108.0 . . ?
C30 C29 H29A 109.4 . . ?
C30 C29 H29B 109.4 . . ?
C13 C14 H14A 109.5 . . ?
C13 C14 H14B 109.5 . . ?
C13 C14 H14C 109.5 . . ?
H14A C14 H14B 109.5 . . ?
H14A C14 H14C 109.5 . . ?
H14B C14 H14C 109.5 . . ?
O4 C28 C27 106.86(14) . . ?
O4 C28 H28A 110.3 . . ?
O4 C28 H28B 110.3 . . ?
C27 C28 H28A 110.3 . . ?
C27 C28 H28B 110.3 . . ?
H28A C28 H28B 108.6 . . ?
C17 C20 H20A 109.5 . . ?
C17 C20 H20B 109.5 . . ?
C17 C20 H20C 109.5 . . ?
H20A C20 H20B 109.5 . . ?
H20A C20 H20C 109.5 . . ?
H20B C20 H20C 109.5 . . ?
O3 C26 C25 106.29(14) . . ?
O3 C26 H26A 110.5 . . ?
O3 C26 H26B 110.5 . . ?
C25 C26 H26A 110.5 . . ?
C25 C26 H26B 110.5 . . ?
H26A C26 H26B 108.7 . . ?
O5 C30 C29 107.17(14) . . ?
O5 C30 H30A 110.3 . . ?
O5 C30 H30B 110.3 . . ?
C29 C30 H30A 110.3 . . ?
C29 C30 H30B 110.3 . . ?
H30A C30 H30B 108.5 . . ?
O1 C23 H23A 109.2 . . ?
O1 C23 H23B 109.2 . . ?
O1 C23 C24 111.94(16) . . ?
H23A C23 H23B 107.9 . . ?
C24 C23 H23A 109.2 . . ?
C24 C23 H23B 109.2 . . ?
O9 C39 H39A 109.4 . . ?
O9 C39 H39B 109.4 . . ?
O9 C39 C40 111.12(14) . . ?
H39A C39 H39B 108.0 . . ?
C40 C39 H39A 109.4 . . ?
C40 C39 H39B 109.4 . . ?
O8 C36 C35 107.26(14) . . ?
O8 C36 H36A 110.3 . . ?
O8 C36 H36B 110.3 . . ?
C35 C36 H36A 110.3 . . ?
C35 C36 H36B 110.3 . . ?
H36A C36 H36B 108.5 . . ?
O17 C56 H56A 109.9 . . ?
O17 C56 H56B 109.9 . . ?
O17 C56 C55 109.11(16) . . ?
H56A C56 H56B 108.3 . . ?
C55 C56 H56A 109.9 . . ?
C55 C56 H56B 109.9 . . ?
O15A C50A H50A 109.5 . . ?
O15A C50A H50B 109.5 . . ?
O15A C50A C49A 110.7(4) . . ?
H50A C50A H50B 108.1 . . ?
C49A C50A H50A 109.5 . . ?
C49A C50A H50B 109.5 . . ?
O17 C53 H53A 110.7 . . ?
O17 C53 H53B 110.7 . . ?
O17 C53 C54 105.20(17) . . ?
H53A C53 H53B 108.8 . . ?
C54 C53 H53A 110.7 . . ?
C54 C53 H53B 110.7 . . ?
C17 C19 H19A 109.5 . . ?
C17 C19 H19B 109.5 . . ?
C17 C19 H19C 109.5 . . ?
H19A C19 H19B 109.5 . . ?
H19A C19 H19C 109.5 . . ?
H19B C19 H19C 109.5 . . ?
O10 C40 C39 107.38(15) . . ?
O10 C40 H40A 110.2 . . ?
O10 C40 H40B 110.2 . . ?
C39 C40 H40A 110.2 . . ?
C39 C40 H40B 110.2 . . ?
H40A C40 H40B 108.5 . . ?
O2 C24 C23 107.03(15) . . ?
O2 C24 H24A 110.3 . . ?
O2 C24 H24B 110.3 . . ?
C23 C24 H24A 110.3 . . ?
C23 C24 H24B 110.3 . . ?
H24A C24 H24B 108.6 . . ?
O1 C22 H22A 110.3 . . ?
O1 C22 H22B 110.3 . . ?
O1 C22 C21 107.07(16) . . ?
H22A C22 H22B 108.6 . . ?
C21 C22 H22A 110.3 . . ?
C21 C22 H22B 110.3 . . ?
C56 C55 H55A 111.1 . . ?
C56 C55 H55B 111.1 . . ?
C56 C55 C54 103.25(17) . . ?
H55A C55 H55B 109.1 . . ?
C54 C55 H55A 111.1 . . ?
C54 C55 H55B 111.1 . . ?
O4 C21 C22 110.82(15) . . ?
O4 C21 H21A 109.5 . . ?
O4 C21 H21B 109.5 . . ?
C22 C21 H21A 109.5 . . ?
C22 C21 H21B 109.5 . . ?
H21A C21 H21B 108.1 . . ?
O16A C52A H52A 109.5 . . ?
O16A C52A H52B 109.5 . . ?
O16A C52A C51A 110.5(3) . . ?
H52A C52A H52B 108.1 . . ?
C51A C52A H52A 109.5 . . ?
C51A C52A H52B 109.5 . . ?
C53 C54 H54A 111.0 . . ?
C53 C54 H54B 111.0 . . ?
C55 C54 C53 103.90(17) . . ?
C55 C54 H54A 111.0 . . ?
C55 C54 H54B 111.0 . . ?
H54A C54 H54B 109.0 . . ?
O14A C49A C50A 106.9(2) . . ?
O14A C49A H49A 110.3 . . ?
O14A C49A H49B 110.3 . . ?
C50A C49A H49A 110.3 . . ?
C50A C49A H49B 110.3 . . ?
H49A C49A H49B 108.6 . . ?
O13A C46A H46A 109.3 . . ?
O13A C46A H46B 109.3 . . ?
O13A C46A C45A 111.8(4) . . ?
H46A C46A H46B 107.9 . . ?
C45A C46A H46A 109.3 . . ?
C45A C46A H46B 109.3 . . ?
O13A C47A C48A 106.7(2) . . ?
O13A C47A H47A 110.4 . . ?
O13A C47A H47B 110.4 . . ?
C48A C47A H47A 110.4 . . ?
C48A C47A H47B 110.4 . . ?
H47A C47A H47B 108.6 . . ?
O15A C51A C52A 106.2(3) . . ?
O15A C51A H51A 110.5 . . ?
O15A C51A H51B 110.5 . . ?
C52A C51A H51A 110.5 . . ?
C52A C51A H51B 110.5 . . ?
H51A C51A H51B 108.7 . . ?
O16A C45A C46A 105.0(3) . . ?
O16A C45A H45A 110.8 . . ?
O16A C45A H45B 110.8 . . ?
C46A C45A H45A 110.8 . . ?
C46A C45A H45B 110.8 . . ?
H45A C45A H45B 108.8 . . ?
O6 Li2 O3 81.40(9) . . ?
O6 Li2 O7 73.32(8) . . ?
O6 Li2 O5 71.48(8) . . ?
O6 Li2 O8 111.58(10) . . ?
O6 Li2 O4 144.23(13) . . ?
O6 Li2 O2 79.22(8) . . ?
O6 Li2 O1 141.29(12) . . ?
O3 Li2 O5 143.80(12) . . ?
O3 Li2 O8 144.19(12) . . ?
O3 Li2 O2 71.40(8) . . ?
O3 Li2 O1 111.30(10) . . ?
O7 Li2 O3 81.06(9) . . ?
O7 Li2 O5 112.24(10) . . ?
O7 Li2 O8 71.88(8) . . ?
O7 Li2 O2 143.54(12) . . ?
O7 Li2 O1 142.92(12) . . ?
O8 Li2 O5 70.29(8) . . ?
O8 Li2 O2 142.18(12) . . ?
O4 Li2 O3 71.84(8) . . ?
O4 Li2 O7 79.32(9) . . ?
O4 Li2 O5 141.93(12) . . ?
O4 Li2 O8 80.30(9) . . ?
O4 Li2 O2 112.69(10) . . ?
O4 Li2 O1 72.43(8) . . ?
O2 Li2 O5 80.16(8) . . ?
O1 Li2 O5 78.97(9) . . ?
O1 Li2 O8 79.98(9) . . ?
O1 Li2 O2 71.45(8) . . ?
O12 Li1 O11 72.16(8) . . ?
O12 Li1 O9 73.03(8) . . ?
O12 Li1 O10 112.31(10) . . ?
O12 Li1 O14A 82.64(9) . . ?
O12 Li1 O16A 140.57(13) . . ?
O12 Li1 O15A 79.30(10) . . ?
O12 Li1 O13A 145.05(13) . . ?
O12 Li1 O14B 71.83(19) . . ?
O12 Li1 O15B 89.2(2) . . ?
O12 Li1 O16B 157.2(3) . . ?
O12 Li1 O13B 128.6(3) . . ?
O11 Li1 O10 70.37(8) . . ?
O11 Li1 O15A 82.43(9) . . ?
O11 Li1 O15B 72.7(2) . . ?
O11 Li1 O16B 89.9(2) . . ?
O9 Li1 O11 111.24(10) . . ?
O9 Li1 O10 71.15(8) . . ?
O9 Li1 O16A 144.29(14) . . ?
O9 Li1 O15A 142.80(13) . . ?
O9 Li1 O13A 79.72(10) . . ?
O9 Li1 O14B 93.8(2) . . ?
O9 Li1 O15B 158.8(3) . . ?
O9 Li1 O16B 127.9(3) . . ?
O10 Li1 O15A 144.17(13) . . ?
O10 Li1 O15B 127.9(3) . . ?
O10 Li1 O16B 72.7(2) . . ?
O14A Li1 O11 146.67(13) . . ?
O14A Li1 O9 80.58(9) . . ?
O14A Li1 O10 141.38(13) . . ?
O14A Li1 O16A 110.03(11) . . ?
O14A Li1 O15A 71.52(9) . . ?
O14A Li1 O13A 71.52(9) . . ?
O16A Li1 O11 79.07(10) . . ?
O16A Li1 O10 81.47(10) . . ?
O16A Li1 O15A 70.55(10) . . ?
O16A Li1 O13A 72.30(11) . . ?
O13A Li1 O11 139.79(13) . . ?
O13A Li1 O10 77.86(9) . . ?
O13A Li1 O15A 112.68(11) . . ?
O14B Li1 O11 126.9(2) . . ?
O14B Li1 O10 161.3(2) . . ?
O14B Li1 O15B 69.1(3) . . ?
O14B Li1 O16B 111.0(3) . . ?
O16B Li1 O15B 71.8(3) . . ?
O13B Li1 O11 158.1(3) . . ?
O13B Li1 O9 74.1(2) . . ?
O13B Li1 O10 92.6(2) . . ?
O13B Li1 O14B 72.2(3) . . ?
O13B Li1 O15B 110.4(3) . . ?
O13B Li1 O16B 71.5(3) . . ?
C50B O14B Li1 111.5(12) . . ?
C50B O14B C49B 114.7(14) . . ?
C49B O14B Li1 113.7(6) . . ?
C51B O15B Li1 114.9(7) . . ?
C52B O15B Li1 108.3(13) . . ?
C52B O15B C51B 110.7(14) . . ?
O14B C50B H50C 108.9 . . ?
O14B C50B H50D 108.9 . . ?
O14B C50B C51B 113.4(19) . . ?
H50C C50B H50D 107.7 . . ?
C51B C50B H50C 108.9 . . ?
C51B C50B H50D 108.9 . . ?
O15B C51B C50B 104.7(13) . . ?
O15B C51B H51C 110.8 . . ?
O15B C51B H51D 110.8 . . ?
C50B C51B H51C 110.8 . . ?
C50B C51B H51D 110.8 . . ?
H51C C51B H51D 108.9 . . ?
O15B C52B H52C 107.7 . . ?
O15B C52B H52D 107.7 . . ?
O15B C52B C45B 119(2) . . ?
H52C C52B H52D 107.1 . . ?
C45B C52B H52C 107.7 . . ?
C45B C52B H52D 107.7 . . ?
C52B C45B H45C 108.8 . . ?
C52B C45B H45D 108.8 . . ?
C52B C45B O16B 113.9(14) . . ?
H45C C45B H45D 107.7 . . ?
O16B C45B H45C 108.8 . . ?
O16B C45B H45D 108.8 . . ?
C45B O16B Li1 109.1(6) . . ?
C46B O16B Li1 112.1(11) . . ?
C46B O16B C45B 114.8(16) . . ?
O16B C46B H46C 109.5 . . ?
O16B C46B H46D 109.5 . . ?
O16B C46B C47B 110.6(18) . . ?
H46C C46B H46D 108.1 . . ?
C47B C46B H46C 109.5 . . ?
C47B C46B H46D 109.5 . . ?
C46B C47B H47C 109.2 . . ?
C46B C47B H47D 109.2 . . ?
H47C C47B H47D 107.9 . . ?
O13B C47B C46B 112.1(13) . . ?
O13B C47B H47C 109.2 . . ?
O13B C47B H47D 109.2 . . ?
C47B O13B Li1 117.3(7) . . ?
C47B O13B C48B 111.6(13) . . ?
C48B O13B Li1 112.7(11) . . ?
O13B C48B H48C 109.0 . . ?
O13B C48B H48D 109.0 . . ?
O13B C48B C49B 112.7(17) . . ?
H48C C48B H48D 107.8 . . ?
C49B C48B H48C 109.0 . . ?
C49B C48B H48D 109.0 . . ?
O14B C49B C48B 107.6(11) . . ?
O14B C49B H49C 110.2 . . ?
O14B C49B H49D 110.2 . . ?
C48B C49B H49C 110.2 . . ?
C48B C49B H49D 110.2 . . ?
H49C C49B H49D 108.5 . . ?

loop_
_geom_bond_atom_site_label_1
_geom_bond_atom_site_label_2
_geom_bond_distance
_geom_bond_site_symmetry_2
_geom_bond_publ_flag
P1 P2 2.0748(6) . ?
P1 C1 1.7807(14) . ?
P4 P5 2.0761(6) . ?
P4 C11 1.7802(14) . ?
P3 P2 2.0763(6) . ?
P3 C2 1.7819(14) . ?
P5 P6 2.0732(6) . ?
P6 C12 1.7772(15) . ?
O6 C32 1.4199(19) . ?
O6 C33 1.4297(19) . ?
O6 Li2 2.275(3) . ?
O12 C44 1.4238(19) . ?
O12 C37 1.4238(19) . ?
O12 Li1 2.280(3) . ?
O11 C43 1.4300(19) . ?
O11 C42 1.4142(19) . ?
O11 Li1 2.378(3) . ?
O3 C27 1.4321(19) . ?
O3 C26 1.419(2) . ?
O3 Li2 2.322(3) . ?
O7 C34 1.425(2) . ?
O7 C35 1.429(2) . ?
O7 Li2 2.307(3) . ?
O17 C56 1.425(2) . ?
O17 C53 1.412(2) . ?
O5 C31 1.430(2) . ?
O5 C30 1.416(2) . ?
O5 Li2 2.449(3) . ?
O8 C29 1.426(2) . ?
O8 C36 1.426(2) . ?
O8 Li2 2.379(3) . ?
O9 C38 1.429(2) . ?
O9 C39 1.428(2) . ?
O9 Li1 2.319(3) . ?
O4 C28 1.410(2) . ?
O4 C21 1.430(2) . ?
O4 Li2 2.298(3) . ?
O2 C25 1.435(2) . ?
O2 C24 1.415(2) . ?
O2 Li2 2.413(3) . ?
O1 C23 1.441(2) . ?
O1 C22 1.419(2) . ?
O1 Li2 2.338(3) . ?
O10 C41 1.421(2) . ?
O10 C40 1.420(2) . ?
O10 Li1 2.411(3) . ?
O14A C48A 1.417(5) . ?
O14A C49A 1.426(3) . ?
O14A Li1 2.300(3) . ?
O16A C52A 1.442(6) . ?
O16A C45A 1.417(3) . ?
O16A Li1 2.333(3) . ?
O15A C50A 1.420(6) . ?
O15A C51A 1.422(3) . ?
O15A Li1 2.417(3) . ?
O13A C46A 1.421(5) . ?
O13A C47A 1.428(3) . ?
O13A Li1 2.350(3) . ?
C1 C2 1.418(2) . ?
C1 C3 1.569(2) . ?
C11 C12 1.416(2) . ?
C11 C13 1.571(2) . ?
C2 C7 1.569(2) . ?
C12 C17 1.570(2) . ?
C3 C6 1.542(2) . ?
C3 C4 1.551(2) . ?
C3 C5 1.543(2) . ?
C13 C15 1.538(2) . ?
C13 C16 1.547(2) . ?
C13 C14 1.546(2) . ?
C7 C9 1.542(2) . ?
C7 C8 1.545(2) . ?
C7 C10 1.546(2) . ?
C17 C18 1.544(2) . ?
C17 C20 1.542(2) . ?
C17 C19 1.548(2) . ?
C44 H44A 0.9900 . ?
C44 H44B 0.9900 . ?
C44 C43 1.495(2) . ?
C43 H43A 0.9900 . ?
C43 H43B 0.9900 . ?
C6 H6A 0.9800 . ?
C6 H6B 0.9800 . ?
C6 H6C 0.9800 . ?
C32 H32A 0.9900 . ?
C32 H32B 0.9900 . ?
C32 C31 1.494(2) . ?
C42 H42A 0.9900 . ?
C42 H42B 0.9900 . ?
C42 C41 1.498(3) . ?
C9 H9A 0.9800 . ?
C9 H9B 0.9800 . ?
C9 H9C 0.9800 . ?
C31 H31A 0.9900 . ?
C31 H31B 0.9900 . ?
C33 H33A 0.9900 . ?
C33 H33B 0.9900 . ?
C33 C34 1.506(2) . ?
C15 H15A 0.9800 . ?
C15 H15B 0.9800 . ?
C15 H15C 0.9800 . ?
C8 H8A 0.9800 . ?
C8 H8B 0.9800 . ?
C8 H8C 0.9800 . ?
C34 H34A 0.9900 . ?
C34 H34B 0.9900 . ?
C35 H35A 0.9900 . ?
C35 H35B 0.9900 . ?
C35 C36 1.502(3) . ?
C25 H25A 0.9900 . ?
C25 H25B 0.9900 . ?
C25 C26 1.509(2) . ?
C4 H4A 0.9800 . ?
C4 H4B 0.9800 . ?
C4 H4C 0.9800 . ?
C38 H38A 0.9900 . ?
C38 H38B 0.9900 . ?
C38 C37 1.497(3) . ?
C10 H10A 0.9800 . ?
C10 H10B 0.9800 . ?
C10 H10C 0.9800 . ?
C16 H16A 0.9800 . ?
C16 H16B 0.9800 . ?
C16 H16C 0.9800 . ?
C27 H27A 0.9900 . ?
C27 H27B 0.9900 . ?
C27 C28 1.486(3) . ?
C37 H37A 0.9900 . ?
C37 H37B 0.9900 . ?
C18 H18A 0.9800 . ?
C18 H18B 0.9800 . ?
C18 H18C 0.9800 . ?
C48A H48A 0.9900 . ?
C48A H48B 0.9900 . ?
C48A C47A 1.518(4) . ?
C41 H41A 0.9900 . ?
C41 H41B 0.9900 . ?
C5 H5A 0.9800 . ?
C5 H5B 0.9800 . ?
C5 H5C 0.9800 . ?
C29 H29A 0.9900 . ?
C29 H29B 0.9900 . ?
C29 C30 1.501(3) . ?
C14 H14A 0.9800 . ?
C14 H14B 0.9800 . ?
C14 H14C 0.9800 . ?
C28 H28A 0.9900 . ?
C28 H28B 0.9900 . ?
C20 H20A 0.9800 . ?
C20 H20B 0.9800 . ?
C20 H20C 0.9800 . ?
C26 H26A 0.9900 . ?
C26 H26B 0.9900 . ?
C30 H30A 0.9900 . ?
C30 H30B 0.9900 . ?
C23 H23A 0.9900 . ?
C23 H23B 0.9900 . ?
C23 C24 1.485(3) . ?
C39 H39A 0.9900 . ?
C39 H39B 0.9900 . ?
C39 C40 1.499(3) . ?
C36 H36A 0.9900 . ?
C36 H36B 0.9900 . ?
C56 H56A 0.9900 . ?
C56 H56B 0.9900 . ?
C56 C55 1.490(3) . ?
C50A H50A 0.9900 . ?
C50A H50B 0.9900 . ?
C50A C49A 1.515(6) . ?
C53 H53A 0.9900 . ?
C53 H53B 0.9900 . ?
C53 C54 1.513(3) . ?
C19 H19A 0.9800 . ?
C19 H19B 0.9800 . ?
C19 H19C 0.9800 . ?
C40 H40A 0.9900 . ?
C40 H40B 0.9900 . ?
C24 H24A 0.9900 . ?
C24 H24B 0.9900 . ?
C22 H22A 0.9900 . ?
C22 H22B 0.9900 . ?
C22 C21 1.479(3) . ?
C55 H55A 0.9900 . ?
C55 H55B 0.9900 . ?
C55 C54 1.493(3) . ?
C21 H21A 0.9900 . ?
C21 H21B 0.9900 . ?
C52A H52A 0.9900 . ?
C52A H52B 0.9900 . ?
C52A C51A 1.507(4) . ?
C54 H54A 0.9900 . ?
C54 H54B 0.9900 . ?
C49A H49A 0.9900 . ?
C49A H49B 0.9900 . ?
C46A H46A 0.9900 . ?
C46A H46B 0.9900 . ?
C46A C45A 1.526(6) . ?
C47A H47A 0.9900 . ?
C47A H47B 0.9900 . ?
C51A H51A 0.9900 . ?
C51A H51B 0.9900 . ?
C45A H45A 0.9900 . ?
C45A H45B 0.9900 . ?
Li1 O14B 2.372(7) . ?
Li1 O15B 2.433(10) . ?
Li1 O16B 2.414(9) . ?
Li1 O13B 2.308(8) . ?
O14B C50B 1.35(3) . ?
O14B C49B 1.418(13) . ?
O15B C51B 1.422(14) . ?
O15B C52B 1.36(2) . ?
C50B H50C 0.9900 . ?
C50B H50D 0.9900 . ?
C50B C51B 1.51(2) . ?
C51B H51C 0.9900 . ?
C51B H51D 0.9900 . ?
C52B H52C 0.9900 . ?
C52B H52D 0.9900 . ?
C52B C45B 1.38(3) . ?
C45B H45C 0.9900 . ?
C45B H45D 0.9900 . ?
C45B O16B 1.446(16) . ?
O16B C46B 1.37(3) . ?
C46B H46C 0.9900 . ?
C46B H46D 0.9900 . ?
C46B C47B 1.58(2) . ?
C47B H47C 0.9900 . ?
C47B H47D 0.9900 . ?
C47B O13B 1.357(15) . ?
O13B C48B 1.36(2) . ?
C48B H48C 0.9900 . ?
C48B H48D 0.9900 . ?
C48B C49B 1.56(3) . ?
C49B H49C 0.9900 . ?
C49B H49D 0.9900 . ?

loop_
_geom_torsion_atom_site_label_1
_geom_torsion_atom_site_label_2
_geom_torsion_atom_site_label_3
_geom_torsion_atom_site_label_4
_geom_torsion
_geom_torsion_site_symmetry_1
_geom_torsion_site_symmetry_2
_geom_torsion_site_symmetry_3
_geom_torsion_site_symmetry_4
_geom_torsion_publ_flag
P1 C1 C2 P3 -3.76(16) . . . . ?
P1 C1 C2 C7 179.49(12) . . . . ?
P1 C1 C3 C6 136.66(12) . . . . ?
P1 C1 C3 C4 19.54(16) . . . . ?
P1 C1 C3 C5 -96.45(14) . . . . ?
P4 C11 C12 P6 3.79(16) . . . . ?
P4 C11 C12 C17 -179.09(12) . . . . ?
P4 C11 C13 C15 96.55(14) . . . . ?
P4 C11 C13 C16 -137.01(12) . . . . ?
P4 C11 C13 C14 -20.19(16) . . . . ?
P3 C2 C7 C9 -97.52(13) . . . . ?
P3 C2 C7 C8 136.33(12) . . . . ?
P3 C2 C7 C10 19.10(16) . . . . ?
P2 P1 C1 C2 2.88(12) . . . . ?
P2 P1 C1 C3 179.92(9) . . . . ?
P2 P3 C2 C1 2.58(12) . . . . ?
P2 P3 C2 C7 179.89(9) . . . . ?
P5 P4 C11 C12 -2.67(12) . . . . ?
P5 P4 C11 C13 179.92(9) . . . . ?
P5 P6 C12 C11 -2.83(12) . . . . ?
P5 P6 C12 C17 179.54(9) . . . . ?
P6 C12 C17 C18 -136.32(13) . . . . ?
P6 C12 C17 C20 97.24(15) . . . . ?
P6 C12 C17 C19 -19.25(17) . . . . ?
O6 C32 C31 O5 57.99(18) . . . . ?
O6 C33 C34 O7 57.62(18) . . . . ?
O12 C44 C43 O11 56.83(17) . . . . ?
O11 C42 C41 O10 59.11(19) . . . . ?
O3 C27 C28 O4 -54.79(19) . . . . ?
O7 C35 C36 O8 56.6(2) . . . . ?
O17 C56 C55 C54 13.4(2) . . . . ?
O17 C53 C54 C55 32.2(3) . . . . ?
O8 C29 C30 O5 59.81(19) . . . . ?
O9 C38 C37 O12 57.46(18) . . . . ?
O9 C39 C40 O10 56.9(2) . . . . ?
O2 C25 C26 O3 -59.15(19) . . . . ?
O1 C23 C24 O2 -59.0(2) . . . . ?
O1 C22 C21 O4 -58.3(2) . . . . ?
O14A C48A C47A O13A -54.5(4) . . . . ?
O16A C52A C51A O15A -57.8(4) . . . . ?
O15A C50A C49A O14A -57.9(3) . . . . ?
O13A C46A C45A O16A -59.6(4) . . . . ?
C1 C2 C7 C9 79.4(2) . . . . ?
C1 C2 C7 C8 -46.7(2) . . . . ?
C1 C2 C7 C10 -163.97(15) . . . . ?
C11 C12 C17 C18 46.4(2) . . . . ?
C11 C12 C17 C20 -80.0(2) . . . . ?
C11 C12 C17 C19 163.47(16) . . . . ?
C2 C1 C3 C6 -46.7(2) . . . . ?
C2 C1 C3 C4 -163.87(15) . . . . ?
C2 C1 C3 C5 80.1(2) . . . . ?
C12 C11 C13 C15 -80.49(19) . . . . ?
C12 C11 C13 C16 46.0(2) . . . . ?
C12 C11 C13 C14 162.77(15) . . . . ?
C3 C1 C2 P3 179.84(12) . . . . ?
C3 C1 C2 C7 3.1(3) . . . . ?
C13 C11 C12 P6 -179.34(12) . . . . ?
C13 C11 C12 C17 -2.2(3) . . . . ?
C44 O12 C37 C38 82.42(17) . . . . ?
C43 O11 C42 C41 -166.61(13) . . . . ?
C32 O6 C33 C34 82.04(17) . . . . ?
C42 O11 C43 C44 80.93(17) . . . . ?
C31 O5 C30 C29 -163.46(14) . . . . ?
C33 O6 C32 C31 -168.00(14) . . . . ?
C34 O7 C35 C36 83.07(18) . . . . ?
C35 O7 C34 C33 -165.37(14) . . . . ?
C25 O2 C24 C23 162.73(16) . . . . ?
C38 O9 C39 C40 83.3(2) . . . . ?
C27 O3 C26 C25 169.35(14) . . . . ?
C37 O12 C44 C43 -165.61(13) . . . . ?
C48A O14A C49A C50A 172.3(3) . . . . ?
C41 O10 C40 C39 -163.48(15) . . . . ?
C29 O8 C36 C35 -165.31(15) . . . . ?
C28 O4 C21 C22 -84.62(19) . . . . ?
C26 O3 C27 C28 -82.16(18) . . . . ?
C30 O5 C31 C32 78.76(18) . . . . ?
C23 O1 C22 C21 165.95(16) . . . . ?
C39 O9 C38 C37 -166.28(15) . . . . ?
C36 O8 C29 C30 82.31(18) . . . . ?
C56 O17 C53 C54 -24.2(2) . . . . ?
C56 C55 C54 C53 -27.1(2) . . . . ?
C50A O15A C51A C52A 161.9(4) . . . . ?
C53 O17 C56 C55 6.9(2) . . . . ?
C40 O10 C41 C42 81.05(19) . . . . ?
C24 O2 C25 C26 -80.47(19) . . . . ?
C22 O1 C23 C24 -80.5(2) . . . . ?
C21 O4 C28 C27 164.15(15) . . . . ?
C52A O16A C45A C46A 170.3(3) . . . . ?
C49A O14A C48A C47A -81.7(3) . . . . ?
C46A O13A C47A C48A 159.6(3) . . . . ?
C47A O13A C46A C45A -83.9(4) . . . . ?
C51A O15A C50A C49A -84.1(3) . . . . ?
C45A O16A C52A C51A -78.9(4) . . . . ?
Li2 O6 C32 C31 -39.99(17) . . . . ?
Li2 O6 C33 C34 -50.08(16) . . . . ?
Li2 O3 C27 C28 48.30(17) . . . . ?
Li2 O3 C26 C25 42.13(18) . . . . ?
Li2 O7 C34 C33 -36.16(17) . . . . ?
Li2 O7 C35 C36 -47.57(18) . . . . ?
Li2 O5 C31 C32 -45.95(16) . . . . ?
Li2 O5 C30 C29 -41.86(17) . . . . ?
Li2 O8 C29 C30 -46.72(18) . . . . ?
Li2 O8 C36 C35 -37.31(18) . . . . ?
Li2 O4 C28 C27 34.32(19) . . . . ?
Li2 O4 C21 C22 48.49(19) . . . . ?
Li2 O2 C25 C26 46.05(17) . . . . ?
Li2 O2 C24 C23 38.6(2) . . . . ?
Li2 O1 C23 C24 48.70(19) . . . . ?
Li2 O1 C22 C21 38.47(19) . . . . ?
Li1 O12 C44 C43 -37.34(16) . . . . ?
Li1 O12 C37 C38 -49.22(17) . . . . ?
Li1 O11 C43 C44 -47.38(15) . . . . ?
Li1 O11 C42 C41 -41.91(17) . . . . ?
Li1 O9 C38 C37 -36.75(17) . . . . ?
Li1 O9 C39 C40 -47.10(19) . . . . ?
Li1 O10 C41 C42 -46.05(17) . . . . ?
Li1 O10 C40 C39 -38.17(18) . . . . ?
Li1 O14A C48A C47A 50.3(4) . . . . ?
Li1 O14A C49A C50A 42.3(3) . . . . ?
Li1 O16A C52A C51A 51.0(4) . . . . ?
Li1 O16A C45A C46A 42.1(3) . . . . ?
Li1 O15A C50A C49A 44.2(3) . . . . ?
Li1 O15A C51A C52A 36.5(3) . . . . ?
Li1 O13A C46A C45A 46.4(4) . . . . ?
Li1 O13A C47A C48A 32.6(3) . . . . ?
Li1 O14B C50B C51B -50(2) . . . . ?
Li1 O14B C49B C48B -33.2(12) . . . . ?
Li1 O15B C51B C50B -36.1(15) . . . . ?
Li1 O15B C52B C45B -39(2) . . . . ?
Li1 O16B C46B C47B -39(2) . . . . ?
Li1 O13B C48B C49B -44.2(18) . . . . ?
O14B C50B C51B O15B 58(2) . . . . ?
O15B C52B C45B O16B 53(2) . . . . ?
C50B O14B C49B C48B -163.2(15) . . . . ?
C51B O15B C52B C45B 87(2) . . . . ?
C52B O15B C51B C50B -159.2(19) . . . . ?
C52B C45B O16B Li1 -34.0(15) . . . . ?
C52B C45B O16B C46B -160.8(17) . . . . ?
C45B O16B C46B C47B 86.7(19) . . . . ?
O16B C46B C47B O13B 46(2) . . . . ?
C46B C47B O13B Li1 -29.6(16) . . . . ?
C46B C47B O13B C48B -161.7(17) . . . . ?
C47B O13B C48B C49B 90.1(16) . . . . ?
O13B C48B C49B O14B 52.1(18) . . . . ?
C49B O14B C50B C51B 81(2) . . . . ?

loop_
_exptl_oxdiff_crystal_face_indexfrac_h
_exptl_oxdiff_crystal_face_indexfrac_k
_exptl_oxdiff_crystal_face_indexfrac_l
_exptl_oxdiff_crystal_face_x
_exptl_oxdiff_crystal_face_y
_exptl_oxdiff_crystal_face_z
-19.5972 2.5048 -10.0070 0.3076 -0.8594 -0.4083
21.0898 -0.1401 9.8702 -0.3334 0.9354 0.1176
11.4507 6.9615 2.8832 -0.1875 0.5369 -0.8226
-4.5143 -7.8660 0.6651 0.0786 -0.2328 0.9694
7.8692 -7.1684 6.1863 -0.1179 0.3197 0.9402
-3.5531 7.9242 0.1559 -0.1732 -0.0897 -0.9808
14.6887 0.0503 -16.0527 0.8729 0.4762 -0.1065
7.9360 6.0429 -11.4980 0.5003 0.2766 -0.8205
-5.4714 -6.8983 9.2102 -0.3580 -0.1995 0.9122
-0.2256 -7.8583 3.9366 -0.0509 -0.0326 0.9982
6.9089 -7.5102 -4.0124 0.3746 0.1998 0.9054
-14.8582 1.0451 15.7232 -0.8777 -0.4782 -0.0313
19.9087 0.0681 -11.4662 0.6858 0.7246 -0.0679
6.8300 0.0747 -19.3860 0.9809 0.1301 -0.1443

loop_
_smtbx_masks_void_nr
_smtbx_masks_void_average_x
_smtbx_masks_void_average_y
_smtbx_masks_void_average_z
_smtbx_masks_void_volume
_smtbx_masks_void_count_electrons
_smtbx_masks_void_content
1 0.000 -0.928 0.000 291.0 80.4 '2 THF'
2 0.000 0.160 0.500 291.0 80.4 '2 THF'
3 0.500 -0.683 1.000 291.0 80.4 '2 THF'
4 0.500 -0.377 0.500 291.0 80.4 '2 THF'
